data_4311331
loop_
_publ_author_name
'Jillian A. Johnstone'
'William T. A. Harrison'

_publ_section_title
;
 Triethanolamine Zinc Phosphite, (C6H13NO3)Zn2(HPO3): A Templated Network
 or a Network of Clusters?
;
_journal_name_full 'Inorganic Chemistry'
_journal_page_first 4567
_journal_page_last 4569
_journal_paper_doi 10.1021/ic0495012
_journal_volume 43
_journal_year 2004
_chemical_formula_moiety 'C6 H14 N O6 P Zn2'
_chemical_formula_sum 'C6 H14 N O6 P Zn2'
_chemical_formula_weight 357.89
_chemical_name_systematic
; 
 ? 
;
_space_group_IT_number 14
_symmetry_cell_setting monoclinic
_symmetry_space_group_name_Hall '-P 2ybc'
_symmetry_space_group_name_H-M 'P 1 21/c 1'
_atom_sites_solution_hydrogens 'difmap (O-H) and geom (C-H)'
_atom_sites_solution_primary direct
_atom_sites_solution_secondary difmap
_audit_creation_method SHELXL-97
_cell_angle_alpha 90.00
_cell_angle_beta 91.8240(10)
_cell_angle_gamma 90.00
_cell_formula_units_Z 4
_cell_length_a 8.4216(4)
_cell_length_b 9.9262(5)
_cell_length_c 12.8494(6)
_cell_measurement_reflns_used 4206
_cell_measurement_temperature 293(2)
_cell_measurement_theta_max 32.37
_cell_measurement_theta_min 2.42
_cell_volume 1073.59(9)
_computing_structure_refinement 'SHELXL-97 (Sheldrick, 1997)'
_computing_structure_solution 'SHELXS-97 (Sheldrick, 1990)'
_diffrn_ambient_temperature 293(2)
_diffrn_measured_fraction_theta_full 0.982
_diffrn_measured_fraction_theta_max 0.982
_diffrn_measurement_device_type 'Bruker SMART1000 CCD'
_diffrn_measurement_method 'omega scans'
_diffrn_radiation_monochromator graphite
_diffrn_radiation_source 'fine-focus sealed tube'
_diffrn_radiation_type MoK\a
_diffrn_radiation_wavelength 0.71073
_diffrn_reflns_av_R_equivalents 0.0240
_diffrn_reflns_av_sigmaI/netI 0.0360
_diffrn_reflns_limit_h_max 12
_diffrn_reflns_limit_h_min -6
_diffrn_reflns_limit_k_max 15
_diffrn_reflns_limit_k_min -13
_diffrn_reflns_limit_l_max 19
_diffrn_reflns_limit_l_min -17
_diffrn_reflns_number 10395
_diffrn_reflns_theta_full 32.53
_diffrn_reflns_theta_max 32.53
_diffrn_reflns_theta_min 2.42
_diffrn_standards_decay_% 0
_exptl_absorpt_coefficient_mu 4.628
_exptl_absorpt_correction_T_max 0.656
_exptl_absorpt_correction_T_min 0.348
_exptl_absorpt_correction_type multi-scan
_exptl_absorpt_process_details SADABS
_exptl_crystal_colour colourless
_exptl_crystal_density_diffrn 2.214
_exptl_crystal_density_method 'not measured'
_exptl_crystal_description block
_exptl_crystal_F_000 720
_exptl_crystal_size_max 0.29
_exptl_crystal_size_mid 0.18
_exptl_crystal_size_min 0.10
_refine_diff_density_max 0.425
_refine_diff_density_min -0.365
_refine_diff_density_rms 0.087
_refine_ls_extinction_method none
_refine_ls_goodness_of_fit_ref 0.951
_refine_ls_hydrogen_treatment mixed
_refine_ls_matrix_type full
_refine_ls_number_parameters 149
_refine_ls_number_reflns 3822
_refine_ls_number_restraints 0
_refine_ls_restrained_S_all 0.951
_refine_ls_R_factor_all 0.0360
_refine_ls_R_factor_gt 0.0237
_refine_ls_shift/su_max 0.001
_refine_ls_shift/su_mean 0.000
_refine_ls_structure_factor_coef Fsqd
_refine_ls_weighting_details 'calc w=1/[\s^2^(Fo^2^)+(0.0182P)^2^] where P=(Fo^2^+2Fc^2^)/3'
_refine_ls_weighting_scheme calc
_refine_ls_wR_factor_gt 0.0452
_refine_ls_wR_factor_ref 0.0475
_reflns_number_gt 3019
_reflns_number_total 3822
_reflns_threshold_expression I>2sigma(I)
_cod_data_source_file ic0495012si20040416_060144.cif
_cod_data_source_block jaj2a
_cod_original_sg_symbol_H-M 'P 21/c'
_cod_database_code 4311331

loop_
_symmetry_equiv_pos_as_xyz
'x, y, z'
'-x, y+1/2, -z+1/2'
'-x, -y, -z'
'x, -y-1/2, z-1/2'

loop_
_atom_site_label
_atom_site_type_symbol
_atom_site_fract_x
_atom_site_fract_y
_atom_site_fract_z
_atom_site_U_iso_or_equiv
_atom_site_adp_type
_atom_site_occupancy
_atom_site_symmetry_multiplicity
_atom_site_calc_flag
_atom_site_refinement_flags
_atom_site_disorder_assembly
_atom_site_disorder_group
Zn1 Zn 0.23956(2) 0.083381(18) 0.021607(15) 0.01642(5) Uani 1 1 d . . .
Zn2 Zn 0.41976(2) -0.109731(19) -0.172434(16) 0.01670(5) Uani 1 1 d . . .
P1 P 0.31477(5) -0.10426(4) 0.21839(3) 0.01700(9) Uani 1 1 d . . .
H1 H 0.2049 -0.0605 0.2811 0.020 Uiso 1 1 calc R . .
O1 O 0.23210(14) -0.00742(11) -0.12157(9) 0.0168(2) Uani 1 1 d . . .
O2 O 0.43328(15) 0.17932(12) 0.06885(10) 0.0246(3) Uani 1 1 d . . .
O3 O 0.01942(17) 0.15156(13) 0.08145(11) 0.0268(3) Uani 1 1 d . . .
H3 H -0.061(3) 0.111(2) 0.0933(19) 0.050(8) Uiso 1 1 d . . .
O4 O 0.25093(16) -0.07650(12) 0.10913(10) 0.0264(3) Uani 1 1 d . . .
O5 O 0.32789(17) -0.24614(13) -0.26208(11) 0.0313(3) Uani 1 1 d . . .
O6 O 0.53568(15) 0.02654(13) -0.24818(10) 0.0241(3) Uani 1 1 d . . .
N1 N 0.19627(17) 0.26532(14) -0.06864(11) 0.0170(3) Uani 1 1 d . . .
C1 C 0.2350(2) 0.22718(17) -0.17638(13) 0.0217(4) Uani 1 1 d . . .
H1A H 0.3491 0.2311 -0.1843 0.026 Uiso 1 1 calc R . .
H1B H 0.1857 0.2902 -0.2252 0.026 Uiso 1 1 calc R . .
C2 C 0.1757(2) 0.08553(17) -0.19995(14) 0.0210(4) Uani 1 1 d . . .
H2A H 0.0604 0.0852 -0.2029 0.025 Uiso 1 1 calc R . .
H2B H 0.2122 0.0573 -0.2674 0.025 Uiso 1 1 calc R . .
C3 C 0.3087(2) 0.36462(17) -0.02236(14) 0.0229(4) Uani 1 1 d . . .
H3A H 0.2614 0.4067 0.0373 0.027 Uiso 1 1 calc R . .
H3B H 0.3291 0.4344 -0.0730 0.027 Uiso 1 1 calc R . .
C4 C 0.4640(2) 0.29856(18) 0.01153(15) 0.0240(4) Uani 1 1 d . . .
H4A H 0.5244 0.2765 -0.0492 0.029 Uiso 1 1 calc R . .
H4B H 0.5265 0.3605 0.0545 0.029 Uiso 1 1 calc R . .
C5 C 0.0296(2) 0.30752(18) -0.06191(14) 0.0224(4) Uani 1 1 d . . .
H5A H -0.0353 0.2577 -0.1124 0.027 Uiso 1 1 calc R . .
H5B H 0.0204 0.4026 -0.0784 0.027 Uiso 1 1 calc R . .
C6 C -0.0305(2) 0.28237(18) 0.04683(15) 0.0257(4) Uani 1 1 d . . .
H6A H 0.0115 0.3504 0.0944 0.031 Uiso 1 1 calc R . .
H6B H -0.1455 0.2879 0.0458 0.031 Uiso 1 1 calc R . .

loop_
_atom_site_aniso_label
_atom_site_aniso_U_11
_atom_site_aniso_U_22
_atom_site_aniso_U_33
_atom_site_aniso_U_23
_atom_site_aniso_U_13
_atom_site_aniso_U_12
Zn1 0.01923(11) 0.01451(9) 0.01536(9) 0.00195(7) -0.00208(7) -0.00150(7)
Zn2 0.01656(10) 0.01553(9) 0.01786(10) -0.00125(7) -0.00197(7) -0.00017(7)
P1 0.0173(2) 0.0167(2) 0.0170(2) 0.00352(16) -0.00014(16) -0.00027(16)
O1 0.0198(6) 0.0157(5) 0.0147(6) 0.0002(4) -0.0003(5) 0.0017(5)
O2 0.0241(7) 0.0197(6) 0.0293(7) 0.0099(5) -0.0109(5) -0.0067(5)
O3 0.0217(7) 0.0227(7) 0.0363(8) 0.0070(6) 0.0077(6) 0.0003(6)
O4 0.0357(8) 0.0192(6) 0.0236(7) 0.0086(5) -0.0101(6) -0.0049(5)
O5 0.0400(9) 0.0196(7) 0.0334(8) -0.0110(5) -0.0125(6) 0.0029(6)
O6 0.0225(7) 0.0262(7) 0.0235(7) 0.0058(5) -0.0026(5) -0.0079(5)
N1 0.0176(7) 0.0151(6) 0.0182(7) 0.0006(5) -0.0008(5) -0.0011(5)
C1 0.0253(10) 0.0216(8) 0.0182(9) 0.0050(7) 0.0017(7) 0.0010(7)
C2 0.0231(9) 0.0222(8) 0.0175(8) -0.0004(7) -0.0038(7) 0.0047(7)
C3 0.0277(10) 0.0164(8) 0.0242(9) 0.0021(7) -0.0040(7) -0.0041(7)
C4 0.0245(10) 0.0220(9) 0.0252(10) 0.0058(7) -0.0044(7) -0.0076(7)
C5 0.0220(10) 0.0176(8) 0.0273(10) 0.0014(7) -0.0021(7) 0.0041(7)
C6 0.0249(10) 0.0197(9) 0.0328(11) -0.0005(7) 0.0063(8) 0.0036(7)

loop_
_atom_type_symbol
_atom_type_description
_atom_type_scat_dispersion_real
_atom_type_scat_dispersion_imag
_atom_type_scat_source
C C 0.0033 0.0016 'International Tables Vol C Tables 4.2.6.8 and 6.1.1.4'
H H 0.0000 0.0000 'International Tables Vol C Tables 4.2.6.8 and 6.1.1.4'
N N 0.0061 0.0033 'International Tables Vol C Tables 4.2.6.8 and 6.1.1.4'
O O 0.0106 0.0060 'International Tables Vol C Tables 4.2.6.8 and 6.1.1.4'
P P 0.1023 0.0942 'International Tables Vol C Tables 4.2.6.8 and 6.1.1.4'
Zn Zn 0.2839 1.4301 'International Tables Vol C Tables 4.2.6.8 and 6.1.1.4'

loop_
_geom_angle_atom_site_label_1
_geom_angle_atom_site_label_2
_geom_angle_atom_site_label_3
_geom_angle
_geom_angle_site_symmetry_1
_geom_angle_site_symmetry_3
_geom_angle_publ_flag
O4 Zn1 O2 101.03(5) . . ?
O4 Zn1 O1 99.20(5) . . ?
O2 Zn1 O1 119.44(5) . . ?
O4 Zn1 O3 94.45(5) . . ?
O2 Zn1 O3 117.09(6) . . ?
O1 Zn1 O3 117.38(5) . . ?
O4 Zn1 N1 172.61(6) . . ?
O2 Zn1 N1 83.44(5) . . ?
O1 Zn1 N1 83.48(5) . . ?
O3 Zn1 N1 78.23(5) . . ?
O2 Zn2 O5 113.61(6) 3_655 . ?
O2 Zn2 O6 105.93(5) 3_655 . ?
O5 Zn2 O6 112.84(6) . . ?
O2 Zn2 O1 117.01(5) 3_655 . ?
O5 Zn2 O1 104.20(5) . . ?
O6 Zn2 O1 102.94(5) . . ?
O5 P1 O4 110.82(8) 4_556 . ?
O5 P1 O6 113.76(8) 4_556 3_655 ?
O4 P1 O6 114.18(7) . 3_655 ?
O5 P1 H1 105.7 4_556 . ?
O4 P1 H1 105.7 . . ?
O6 P1 H1 105.7 3_655 . ?
C2 O1 Zn2 110.09(10) . . ?
C2 O1 Zn1 110.33(9) . . ?
Zn2 O1 Zn1 120.91(6) . . ?
C4 O2 Zn2 122.36(11) . 3_655 ?
C4 O2 Zn1 113.94(11) . . ?
Zn2 O2 Zn1 123.38(6) 3_655 . ?
C6 O3 Zn1 115.11(11) . . ?
C6 O3 H3 105.5(17) . . ?
Zn1 O3 H3 131.0(17) . . ?
P1 O4 Zn1 133.99(8) . . ?
P1 O5 Zn2 144.86(9) 4 . ?
P1 O6 Zn2 130.78(8) 3_655 . ?
C5 N1 C3 112.75(14) . . ?
C5 N1 C1 111.53(14) . . ?
C3 N1 C1 112.89(14) . . ?
C5 N1 Zn1 110.49(10) . . ?
C3 N1 Zn1 104.20(10) . . ?
C1 N1 Zn1 104.37(10) . . ?
N1 C1 C2 109.99(13) . . ?
N1 C1 H1A 109.7 . . ?
C2 C1 H1A 109.7 . . ?
N1 C1 H1B 109.7 . . ?
C2 C1 H1B 109.7 . . ?
H1A C1 H1B 108.2 . . ?
O1 C2 C1 110.81(14) . . ?
O1 C2 H2A 109.5 . . ?
C1 C2 H2A 109.5 . . ?
O1 C2 H2B 109.5 . . ?
C1 C2 H2B 109.5 . . ?
H2A C2 H2B 108.1 . . ?
N1 C3 C4 111.29(14) . . ?
N1 C3 H3A 109.4 . . ?
C4 C3 H3A 109.4 . . ?
N1 C3 H3B 109.4 . . ?
C4 C3 H3B 109.4 . . ?
H3A C3 H3B 108.0 . . ?
O2 C4 C3 109.83(14) . . ?
O2 C4 H4A 109.7 . . ?
C3 C4 H4A 109.7 . . ?
O2 C4 H4B 109.7 . . ?
C3 C4 H4B 109.7 . . ?
H4A C4 H4B 108.2 . . ?
N1 C5 C6 110.68(15) . . ?
N1 C5 H5A 109.5 . . ?
C6 C5 H5A 109.5 . . ?
N1 C5 H5B 109.5 . . ?
C6 C5 H5B 109.5 . . ?
H5A C5 H5B 108.1 . . ?
O3 C6 C5 109.35(14) . . ?
O3 C6 H6A 109.8 . . ?
C5 C6 H6A 109.8 . . ?
O3 C6 H6B 109.8 . . ?
C5 C6 H6B 109.8 . . ?
H6A C6 H6B 108.3 . . ?

loop_
_geom_bond_atom_site_label_1
_geom_bond_atom_site_label_2
_geom_bond_distance
_geom_bond_site_symmetry_2
_geom_bond_publ_flag
Zn1 O4 1.9457(12) . ?
Zn1 O2 1.9682(12) . ?
Zn1 O1 2.0478(11) . ?
Zn1 O3 2.1394(14) . ?
Zn1 N1 2.1708(14) . ?
Zn2 O2 1.9171(12) 3_655 ?
Zn2 O5 1.9241(13) . ?
Zn2 O6 1.9469(12) . ?
Zn2 O1 2.0055(11) . ?
P1 O5 1.5095(13) 4_556 ?
P1 O4 1.5125(13) . ?
P1 O6 1.5157(13) 3_655 ?
P1 H1 1.3200 . ?
O1 C2 1.436(2) . ?
O2 C4 1.422(2) . ?
O2 Zn2 1.9171(12) 3_655 ?
O3 C6 1.431(2) . ?
O3 H3 0.81(2) . ?
O5 P1 1.5095(13) 4 ?
O6 P1 1.5157(13) 3_655 ?
N1 C5 1.470(2) . ?
N1 C3 1.478(2) . ?
N1 C1 1.482(2) . ?
C1 C2 1.520(2) . ?
C1 H1A 0.9700 . ?
C1 H1B 0.9700 . ?
C2 H2A 0.9700 . ?
C2 H2B 0.9700 . ?
C3 C4 1.515(3) . ?
C3 H3A 0.9700 . ?
C3 H3B 0.9700 . ?
C4 H4A 0.9700 . ?
C4 H4B 0.9700 . ?
C5 C6 1.522(2) . ?
C5 H5A 0.9700 . ?
C5 H5B 0.9700 . ?
C6 H6A 0.9700 . ?
C6 H6B 0.9700 . ?

loop_
_geom_hbond_atom_site_label_D
_geom_hbond_atom_site_label_H
_geom_hbond_atom_site_label_A
_geom_hbond_distance_DH
_geom_hbond_distance_HA
_geom_hbond_distance_DA
_geom_hbond_angle_DHA
_geom_hbond_site_symmetry_A
O3 H3 O1 0.81(2) 1.82(2) 2.6209(18) 175(2) 3
